data_1554448
loop_
_publ_author_name
'Liu, Lin'
'Song, Huayue'
'Chen, Peng'
'Yuan, Ziyun'
'Feng, Shangbiao'
'Zhang, Weiwei'
'Fang, Bowen'
'Xie, Xingang'
'She, Xuegong'

_publ_section_title
;
 Total synthesis of (&#x2212;)-8-epi-chromazonarol enabled by a unique
 N2H4&#x00B7;H2O promoted intramolecular oxa-Michael cyclization reaction
;
_journal_issue 20
_journal_name_full 'Organic Chemistry Frontiers'
_journal_page_first 3013
_journal_paper_doi 10.1039/C8QO00901E
_journal_volume 5
_journal_year 2018
_chemical_formula_sum 'C28 H33 Br O3'
_chemical_formula_weight 497.45
_space_group_IT_number 5
_space_group_name_Hall 'I 2y'
_space_group_name_H-M_alt 'I 1 2 1'
_atom_sites_solution_hydrogens geom
_atom_sites_solution_primary direct
_atom_sites_solution_secondary difmap
_audit_creation_method SHELXL-97
_audit_update_record
;
2018-07-12 deposited with the CCDC.
2018-09-17 downloaded from the CCDC.
;
_cell_angle_alpha 90.00
_cell_angle_beta 92.458(3)
_cell_angle_gamma 90.00
_cell_formula_units_Z 8
_cell_length_a 26.3570(8)
_cell_length_b 7.5712(3)
_cell_length_c 24.9141(8)
_cell_measurement_temperature 293(2)
_cell_volume 4967.1(3)
_computing_structure_refinement 'SHELXL-97 (Sheldrick, 1997)'
_computing_structure_solution 'SHELXS-97 (Sheldrick, 1990)'
_diffrn_ambient_temperature 293(2)
_diffrn_measured_fraction_theta_full 0.984
_diffrn_measured_fraction_theta_max 0.984
_diffrn_radiation_monochromator graphite
_diffrn_radiation_source 'fine-focus sealed tube'
_diffrn_radiation_type CuK\a
_diffrn_radiation_wavelength 1.54184
_diffrn_reflns_av_R_equivalents 0.0188
_diffrn_reflns_av_sigmaI/netI 0.0266
_diffrn_reflns_limit_h_max 31
_diffrn_reflns_limit_h_min -31
_diffrn_reflns_limit_k_max 9
_diffrn_reflns_limit_k_min -5
_diffrn_reflns_limit_l_max 29
_diffrn_reflns_limit_l_min -29
_diffrn_reflns_number 10380
_diffrn_reflns_theta_full 66.60
_diffrn_reflns_theta_max 66.60
_diffrn_reflns_theta_min 3.55
_exptl_absorpt_coefficient_mu 2.456
_exptl_crystal_density_diffrn 1.330
_exptl_crystal_density_method 'not measured'
_exptl_crystal_F_000 2080
_refine_diff_density_max 0.819
_refine_diff_density_min -0.480
_refine_diff_density_rms 0.050
_refine_ls_abs_structure_details 'Flack H D (1983), Acta Cryst. A39, 876-881'
_refine_ls_abs_structure_Flack -0.02(2)
_refine_ls_extinction_method none
_refine_ls_goodness_of_fit_ref 0.974
_refine_ls_hydrogen_treatment mixed
_refine_ls_matrix_type full
_refine_ls_number_parameters 585
_refine_ls_number_reflns 6327
_refine_ls_number_restraints 1
_refine_ls_restrained_S_all 0.974
_refine_ls_R_factor_all 0.0497
_refine_ls_R_factor_gt 0.0468
_refine_ls_shift/su_max 0.002
_refine_ls_shift/su_mean 0.000
_refine_ls_structure_factor_coef Fsqd
_refine_ls_weighting_details 'calc w=1/[\s^2^(Fo^2^)+(0.0904P)^2^+4.2082P] where P=(Fo^2^+2Fc^2^)/3'
_refine_ls_weighting_scheme calc
_refine_ls_wR_factor_gt 0.1352
_refine_ls_wR_factor_ref 0.1402
_reflns_number_gt 5918
_reflns_number_total 6327
_reflns_threshold_expression >2sigma(I)
_cod_data_source_file c8qo00901e2.cif
_cod_data_source_block liuc_0410
_cod_original_cell_volume 4967.2(3)
_cod_database_code 1554448

loop_
_symmetry_equiv_pos_as_xyz
'x, y, z'
'-x, y, -z'
'x+1/2, y+1/2, z+1/2'
'-x+1/2, y+1/2, -z+1/2'

loop_
_atom_site_label
_atom_site_type_symbol
_atom_site_fract_x
_atom_site_fract_y
_atom_site_fract_z
_atom_site_U_iso_or_equiv
_atom_site_adp_type
_atom_site_occupancy
_atom_site_symmetry_multiplicity
_atom_site_calc_flag
_atom_site_refinement_flags
Br2 Br 0.49135(2) -0.23671(11) 0.39297(3) 0.0993(3) Uani 1 1 d .
O4 O 0.64164(11) 0.3479(4) 0.53237(11) 0.0575(7) Uani 1 1 d .
O5 O 0.61201(19) 0.5271(6) 0.46690(16) 0.0971(15) Uani 1 1 d .
O6 O 0.74915(11) 0.8802(4) 0.63669(14) 0.0649(8) Uani 1 1 d .
C29 C 0.66884(15) 0.4888(6) 0.55676(15) 0.0508(9) Uani 1 1 d .
C30 C 0.64393(16) 0.6290(8) 0.57930(18) 0.0639(12) Uani 1 1 d .
H30 H 0.6087 0.6353 0.5768 0.077 Uiso 1 1 calc R
C31 C 0.67139(16) 0.7582(8) 0.60528(19) 0.0661(12) Uani 1 1 d .
H31 H 0.6548 0.8529 0.6206 0.079 Uiso 1 1 calc R
C32 C 0.72441(15) 0.7486(6) 0.60897(16) 0.0534(9) Uani 1 1 d .
C33 C 0.74967(14) 0.6070(6) 0.58762(15) 0.0471(8) Uani 1 1 d .
C34 C 0.72103(14) 0.4766(6) 0.56066(14) 0.0475(9) Uani 1 1 d .
H34 H 0.7372 0.3812 0.5453 0.057 Uiso 1 1 calc R
C35 C 0.80703(14) 0.5932(7) 0.59198(16) 0.0533(10) Uani 1 1 d .
H35A H 0.8204 0.6096 0.5566 0.064 Uiso 1 1 calc R
H35B H 0.8164 0.4755 0.6042 0.064 Uiso 1 1 calc R
C36 C 0.83161(14) 0.7303(6) 0.63095(15) 0.0485(9) Uani 1 1 d .
H36 H 0.8654 0.7534 0.6176 0.058 Uiso 1 1 calc R
C37 C 0.80258(18) 0.9043(7) 0.6246(2) 0.0632(11) Uani 1 1 d .
C38 C 0.8221(2) 1.0445(7) 0.6639(2) 0.0757(15) Uani 1 1 d .
H38A H 0.7984 1.1426 0.6633 0.091 Uiso 1 1 calc R
H38B H 0.8544 1.0884 0.6523 0.091 Uiso 1 1 calc R
C39 C 0.82895(18) 0.9762(7) 0.7211(2) 0.0665(12) Uani 1 1 d .
H39A H 0.8427 1.0692 0.7442 0.080 Uiso 1 1 calc R
H39B H 0.7963 0.9414 0.7342 0.080 Uiso 1 1 calc R
C40 C 0.86468(15) 0.8193(6) 0.72278(17) 0.0506(9) Uani 1 1 d .
H40 H 0.8936 0.8573 0.7022 0.061 Uiso 1 1 calc R
C41 C 0.84078(14) 0.6623(6) 0.68976(16) 0.0457(8) Uani 1 1 d .
C42 C 0.88046(18) 0.5143(6) 0.6896(2) 0.0628(11) Uani 1 1 d .
H42A H 0.8657 0.4125 0.6712 0.075 Uiso 1 1 calc R
H42B H 0.9090 0.5536 0.6694 0.075 Uiso 1 1 calc R
C43 C 0.8999(2) 0.4582(8) 0.7454(3) 0.0841(17) Uani 1 1 d .
H43A H 0.8721 0.4107 0.7652 0.101 Uiso 1 1 calc R
H43B H 0.9253 0.3663 0.7424 0.101 Uiso 1 1 calc R
C44 C 0.9230(2) 0.6146(9) 0.7754(3) 0.0858(18) Uani 1 1 d .
H44A H 0.9533 0.6509 0.7577 0.103 Uiso 1 1 calc R
H44B H 0.9334 0.5769 0.8115 0.103 Uiso 1 1 calc R
C45 C 0.88826(19) 0.7736(8) 0.77953(19) 0.0663(12) Uani 1 1 d .
C46 C 0.61295(17) 0.3853(8) 0.48735(17) 0.0601(12) Uani 1 1 d .
C47 C 0.58479(15) 0.2287(7) 0.46688(16) 0.0560(11) Uani 1 1 d .
C48 C 0.5542(2) 0.2536(10) 0.4206(2) 0.093(2) Uani 1 1 d .
H48 H 0.5530 0.3630 0.4036 0.112 Uiso 1 1 calc R
C49 C 0.5258(2) 0.1137(11) 0.4003(3) 0.096(2) Uani 1 1 d .
H49 H 0.5037 0.1305 0.3706 0.116 Uiso 1 1 calc R
C50 C 0.52979(17) -0.0457(9) 0.4231(2) 0.0690(14) Uani 1 1 d .
C51 C 0.5613(2) -0.0763(9) 0.4679(2) 0.0717(13) Uani 1 1 d .
H51 H 0.5643 -0.1884 0.4829 0.086 Uiso 1 1 calc R
C52 C 0.58851(18) 0.0661(7) 0.48973(17) 0.0617(12) Uani 1 1 d .
H52 H 0.6095 0.0497 0.5203 0.074 Uiso 1 1 calc R
C53 C 0.8042(3) 0.9754(9) 0.5668(2) 0.093(2) Uani 1 1 d .
H53A H 0.7837 0.9018 0.5432 0.140 Uiso 1 1 calc R
H53B H 0.8386 0.9749 0.5556 0.140 Uiso 1 1 calc R
H53C H 0.7912 1.0939 0.5656 0.140 Uiso 1 1 calc R
C54 C 0.79152(16) 0.5886(7) 0.71195(18) 0.0572(10) Uani 1 1 d .
H54A H 0.7982 0.5457 0.7478 0.086 Uiso 1 1 calc R
H54B H 0.7792 0.4935 0.6895 0.086 Uiso 1 1 calc R
H54C H 0.7664 0.6804 0.7124 0.086 Uiso 1 1 calc R
C55 C 0.8485(3) 0.7456(12) 0.8217(2) 0.097(2) Uani 1 1 d .
H55A H 0.8258 0.8449 0.8216 0.145 Uiso 1 1 calc R
H55B H 0.8651 0.7345 0.8566 0.145 Uiso 1 1 calc R
H55C H 0.8295 0.6400 0.8135 0.145 Uiso 1 1 calc R
C56 C 0.9222(2) 0.9291(10) 0.7986(2) 0.0867(18) Uani 1 1 d .
H56A H 0.9484 0.9469 0.7736 0.130 Uiso 1 1 calc R
H56B H 0.9372 0.9030 0.8334 0.130 Uiso 1 1 calc R
H56C H 0.9019 1.0342 0.8005 0.130 Uiso 1 1 calc R
Br4 Br 1.00016(3) -0.07062(12) 0.64286(3) 0.1083(3) Uani 1 1 d .
O1 O 0.88212(13) 0.4841(5) 0.46249(14) 0.0711(9) Uani 1 1 d .
O2 O 0.9218(2) 0.6808(7) 0.5146(3) 0.122(2) Uani 1 1 d .
O3 O 0.77107(11) 1.0104(5) 0.35794(14) 0.0633(8) Uani 1 1 d .
C1 C 0.85480(17) 0.6217(7) 0.43653(19) 0.0597(11) Uani 1 1 d .
C2 C 0.87813(17) 0.7455(9) 0.4068(2) 0.0740(14) Uani 1 1 d .
H2 H 0.9132 0.7427 0.4040 0.089 Uiso 1 1 calc R
C3 C 0.84975(17) 0.8755(8) 0.3807(2) 0.0709(13) Uani 1 1 d .
H3 H 0.8657 0.9609 0.3606 0.085 Uiso 1 1 calc R
C4 C 0.79690(15) 0.8782(6) 0.38461(19) 0.0565(10) Uani 1 1 d .
C5 C 0.77305(14) 0.7511(7) 0.41433(15) 0.0516(9) Uani 1 1 d .
C6 C 0.80219(16) 0.6221(7) 0.43984(16) 0.0548(10) Uani 1 1 d .
H6 H 0.7865 0.5346 0.4594 0.066 Uiso 1 1 calc R
C7 C 0.71548(14) 0.7505(8) 0.41840(16) 0.0585(11) Uani 1 1 d .
H7A H 0.7073 0.7755 0.4552 0.070 Uiso 1 1 calc R
H7B H 0.7027 0.6336 0.4095 0.070 Uiso 1 1 calc R
C8 C 0.68846(14) 0.8866(6) 0.38106(15) 0.0501(9) Uani 1 1 d .
H8 H 0.6579 0.9223 0.3994 0.060 Uiso 1 1 calc R
C9 C 0.72143(17) 1.0537(7) 0.3783(2) 0.0628(11) Uani 1 1 d .
C10 C 0.6992(2) 1.1876(7) 0.3387(3) 0.0791(15) Uani 1 1 d .
H10A H 0.6712 1.2472 0.3551 0.095 Uiso 1 1 calc R
H10B H 0.7249 1.2758 0.3322 0.095 Uiso 1 1 calc R
C11 C 0.68038(19) 1.1128(7) 0.2856(2) 0.0689(13) Uani 1 1 d .
H11A H 0.7088 1.0678 0.2663 0.083 Uiso 1 1 calc R
H11B H 0.6642 1.2053 0.2641 0.083 Uiso 1 1 calc R
C12 C 0.64285(16) 0.9653(6) 0.29416(16) 0.0523(9) Uani 1 1 d .
H12 H 0.6193 1.0147 0.3196 0.063 Uiso 1 1 calc R
C13 C 0.66894(15) 0.8095(5) 0.32525(15) 0.0470(9) Uani 1 1 d .
C14 C 0.62848(17) 0.6679(7) 0.33575(19) 0.0594(11) Uani 1 1 d .
H14A H 0.6449 0.5657 0.3523 0.071 Uiso 1 1 calc R
H14B H 0.6047 0.7145 0.3608 0.071 Uiso 1 1 calc R
C15 C 0.5994(2) 0.6103(8) 0.2847(2) 0.0792(15) Uani 1 1 d .
H15A H 0.6227 0.5572 0.2603 0.095 Uiso 1 1 calc R
H15B H 0.5744 0.5221 0.2933 0.095 Uiso 1 1 calc R
C16 C 0.5732(2) 0.7659(9) 0.2576(2) 0.0784(15) Uani 1 1 d .
H16A H 0.5477 0.8105 0.2810 0.094 Uiso 1 1 calc R
H16B H 0.5558 0.7252 0.2248 0.094 Uiso 1 1 calc R
C17 C 0.60853(19) 0.9171(8) 0.24384(18) 0.0651(12) Uani 1 1 d .
C18 C 0.9141(2) 0.5319(8) 0.5026(2) 0.0705(13) Uani 1 1 d .
C19 C 0.93684(18) 0.3813(8) 0.5327(2) 0.0663(12) Uani 1 1 d .
C20 C 0.9271(2) 0.2096(9) 0.5185(2) 0.0787(15) Uani 1 1 d .
H20 H 0.9072 0.1860 0.4876 0.094 Uiso 1 1 calc R
C21 C 0.9468(2) 0.0671(10) 0.5498(3) 0.0888(17) Uani 1 1 d .
H21 H 0.9404 -0.0496 0.5399 0.107 Uiso 1 1 calc R
C22 C 0.97590(18) 0.1087(9) 0.5960(2) 0.0693(13) Uani 1 1 d .
C23 C 0.9867(3) 0.2786(10) 0.6075(2) 0.0900(18) Uani 1 1 d .
H23 H 1.0077 0.3035 0.6375 0.108 Uiso 1 1 calc R
C24 C 0.9682(2) 0.4174(11) 0.5767(2) 0.0886(18) Uani 1 1 d .
H24 H 0.9768 0.5332 0.5855 0.106 Uiso 1 1 calc R
C25 C 0.7302(3) 1.1379(10) 0.4341(3) 0.094(2) Uani 1 1 d .
H25A H 0.7496 1.0586 0.4570 0.141 Uiso 1 1 calc R
H25B H 0.6981 1.1608 0.4495 0.141 Uiso 1 1 calc R
H25C H 0.7485 1.2468 0.4307 0.141 Uiso 1 1 calc R
C26 C 0.71244(17) 0.7224(7) 0.29579(18) 0.0585(10) Uani 1 1 d .
H26A H 0.7331 0.8122 0.2806 0.088 Uiso 1 1 calc R
H26B H 0.6986 0.6478 0.2677 0.088 Uiso 1 1 calc R
H26C H 0.7328 0.6528 0.3207 0.088 Uiso 1 1 calc R
C27 C 0.6392(3) 0.8685(10) 0.1941(2) 0.0882(18) Uani 1 1 d .
H27A H 0.6628 0.9615 0.1871 0.132 Uiso 1 1 calc R
H27B H 0.6163 0.8535 0.1634 0.132 Uiso 1 1 calc R
H27C H 0.6574 0.7605 0.2009 0.132 Uiso 1 1 calc R
C28 C 0.5756(2) 1.0787(10) 0.2278(2) 0.0837(17) Uani 1 1 d .
H28A H 0.5969 1.1706 0.2147 0.126 Uiso 1 1 calc R
H28B H 0.5585 1.1207 0.2586 0.126 Uiso 1 1 calc R
H28C H 0.5509 1.0454 0.2002 0.126 Uiso 1 1 calc R

loop_
_atom_site_aniso_label
_atom_site_aniso_U_11
_atom_site_aniso_U_22
_atom_site_aniso_U_33
_atom_site_aniso_U_23
_atom_site_aniso_U_13
_atom_site_aniso_U_12
Br2 0.0683(3) 0.1135(6) 0.1167(5) -0.0398(4) 0.0087(3) -0.0433(4)
O4 0.0551(15) 0.0600(19) 0.0559(14) -0.0023(14) -0.0170(12) -0.0086(14)
O5 0.126(4) 0.081(3) 0.080(2) 0.020(2) -0.045(2) -0.030(3)
O6 0.0539(15) 0.0508(19) 0.088(2) -0.0203(16) -0.0225(15) 0.0091(15)
C29 0.053(2) 0.053(2) 0.0456(17) -0.0019(17) -0.0121(15) -0.0047(19)
C30 0.044(2) 0.082(4) 0.065(2) -0.009(2) -0.0079(18) 0.009(2)
C31 0.051(2) 0.074(3) 0.072(2) -0.024(3) -0.0127(18) 0.018(2)
C32 0.0503(19) 0.046(2) 0.063(2) -0.010(2) -0.0145(16) 0.005(2)
C33 0.0447(18) 0.049(2) 0.0470(17) -0.0031(17) -0.0057(14) 0.0034(18)
C34 0.0485(19) 0.050(2) 0.0435(16) -0.0043(17) -0.0065(14) 0.0006(18)
C35 0.0435(19) 0.063(3) 0.0525(19) -0.010(2) -0.0063(15) 0.000(2)
C36 0.0434(17) 0.047(2) 0.0550(19) -0.0030(18) -0.0042(14) -0.0052(18)
C37 0.066(2) 0.046(3) 0.075(3) 0.006(2) -0.019(2) -0.005(2)
C38 0.079(3) 0.039(3) 0.105(4) -0.001(3) -0.030(3) -0.004(2)
C39 0.060(2) 0.051(3) 0.087(3) -0.029(2) -0.014(2) 0.000(2)
C40 0.0468(18) 0.045(2) 0.060(2) -0.0088(18) -0.0038(16) -0.0064(18)
C41 0.0428(17) 0.039(2) 0.0545(19) -0.0058(17) -0.0053(15) -0.0050(16)
C42 0.059(2) 0.047(3) 0.081(3) -0.011(2) -0.020(2) 0.004(2)
C43 0.086(3) 0.059(3) 0.103(4) 0.000(3) -0.048(3) 0.012(3)
C44 0.089(4) 0.074(4) 0.089(4) -0.002(3) -0.048(3) 0.004(3)
C45 0.073(3) 0.060(3) 0.065(2) -0.009(2) -0.015(2) -0.011(3)
C46 0.057(2) 0.072(3) 0.0494(19) 0.011(2) -0.0108(17) -0.018(2)
C47 0.0448(18) 0.073(3) 0.0490(19) -0.001(2) -0.0101(15) -0.011(2)
C48 0.101(4) 0.087(4) 0.087(3) 0.011(4) -0.051(3) -0.017(4)
C49 0.081(4) 0.102(5) 0.102(4) -0.008(4) -0.054(3) -0.013(4)
C50 0.048(2) 0.083(4) 0.076(3) -0.019(3) 0.001(2) -0.022(3)
C51 0.077(3) 0.069(3) 0.069(3) -0.005(3) 0.004(2) -0.024(3)
C52 0.064(2) 0.073(3) 0.0473(19) -0.004(2) -0.0079(18) -0.012(3)
C53 0.113(5) 0.072(4) 0.092(4) 0.030(3) -0.029(3) -0.016(4)
C54 0.052(2) 0.058(3) 0.061(2) -0.001(2) -0.0008(17) -0.017(2)
C55 0.115(4) 0.117(6) 0.057(2) -0.006(3) -0.008(3) -0.028(5)
C56 0.092(4) 0.080(4) 0.085(3) -0.016(3) -0.034(3) -0.018(4)
Br4 0.0875(4) 0.1202(7) 0.1177(5) 0.0395(5) 0.0100(4) 0.0378(5)
O1 0.0639(18) 0.071(2) 0.0775(19) -0.0058(18) -0.0117(15) 0.0034(18)
O2 0.151(5) 0.071(3) 0.136(4) -0.019(3) -0.063(4) 0.005(3)
O3 0.0486(15) 0.0543(19) 0.087(2) 0.0137(17) 0.0066(14) -0.0030(15)
C1 0.059(2) 0.056(3) 0.064(2) 0.000(2) -0.0004(19) 0.006(2)
C2 0.048(2) 0.089(4) 0.085(3) 0.008(3) 0.007(2) 0.002(3)
C3 0.051(2) 0.076(3) 0.087(3) 0.020(3) 0.012(2) -0.010(2)
C4 0.0459(19) 0.052(3) 0.072(2) 0.002(2) 0.0040(18) -0.004(2)
C5 0.0482(19) 0.056(3) 0.0505(18) -0.0034(19) 0.0008(15) -0.006(2)
C6 0.055(2) 0.056(3) 0.053(2) -0.0006(19) -0.0041(17) -0.008(2)
C7 0.0452(18) 0.075(3) 0.055(2) 0.013(2) 0.0024(15) -0.006(2)
C8 0.0459(18) 0.055(3) 0.0499(18) -0.0055(18) 0.0094(15) 0.0026(19)
C9 0.055(2) 0.046(3) 0.087(3) -0.006(2) -0.002(2) 0.003(2)
C10 0.070(3) 0.041(3) 0.126(5) 0.002(3) 0.002(3) 0.004(2)
C11 0.064(3) 0.052(3) 0.092(3) 0.027(3) 0.006(2) 0.007(2)
C12 0.057(2) 0.046(2) 0.0534(19) 0.0069(18) 0.0061(16) 0.0048(19)
C13 0.0517(19) 0.040(2) 0.0497(18) 0.0034(16) 0.0050(15) 0.0049(17)
C14 0.062(2) 0.053(3) 0.062(2) 0.011(2) -0.0058(19) -0.008(2)
C15 0.083(3) 0.069(3) 0.084(3) 0.004(3) -0.022(3) -0.022(3)
C16 0.079(3) 0.086(4) 0.068(3) 0.005(3) -0.021(2) -0.012(3)
C17 0.072(3) 0.068(3) 0.055(2) 0.005(2) -0.002(2) 0.012(3)
C18 0.068(3) 0.070(4) 0.074(3) -0.013(3) -0.003(2) 0.001(3)
C19 0.056(2) 0.064(3) 0.079(3) -0.008(3) -0.002(2) 0.008(2)
C20 0.068(3) 0.093(4) 0.074(3) 0.003(3) -0.013(2) -0.007(3)
C21 0.091(4) 0.073(4) 0.101(4) 0.009(3) -0.008(3) 0.002(3)
C22 0.049(2) 0.083(4) 0.076(3) 0.001(3) 0.006(2) 0.013(3)
C23 0.098(4) 0.092(5) 0.077(3) -0.017(3) -0.030(3) 0.011(4)
C24 0.094(4) 0.089(5) 0.081(3) -0.016(3) -0.022(3) 0.013(4)
C25 0.087(4) 0.079(4) 0.114(5) -0.045(4) -0.016(3) 0.005(3)
C26 0.059(2) 0.055(3) 0.061(2) -0.003(2) 0.0072(18) 0.009(2)
C27 0.106(4) 0.102(5) 0.057(2) 0.009(3) 0.006(3) 0.025(4)
C28 0.079(3) 0.096(5) 0.074(3) 0.016(3) -0.006(3) 0.021(4)

loop_
_atom_type_symbol
_atom_type_description
_atom_type_scat_dispersion_real
_atom_type_scat_dispersion_imag
_atom_type_scat_source
C C 0.0181 0.0091 'International Tables Vol C Tables 4.2.6.8 and 6.1.1.4'
H H 0.0000 0.0000 'International Tables Vol C Tables 4.2.6.8 and 6.1.1.4'
Br Br -0.6763 1.2805 'International Tables Vol C Tables 4.2.6.8 and 6.1.1.4'
O O 0.0492 0.0322 'International Tables Vol C Tables 4.2.6.8 and 6.1.1.4'

loop_
_geom_angle_atom_site_label_1
_geom_angle_atom_site_label_2
_geom_angle_atom_site_label_3
_geom_angle
C46 O4 C29 117.0(4)
C32 O6 C37 115.5(3)
C34 C29 C30 120.9(4)
C34 C29 O4 117.9(4)
C30 C29 O4 121.1(4)
C31 C30 C29 119.5(4)
C31 C30 H30 120.2
C29 C30 H30 120.2
C30 C31 C32 120.2(4)
C30 C31 H31 119.9
C32 C31 H31 119.9
O6 C32 C33 122.4(3)
O6 C32 C31 116.8(4)
C33 C32 C31 120.8(4)
C32 C33 C34 118.3(4)
C32 C33 C35 121.5(4)
C34 C33 C35 120.2(4)
C29 C34 C33 120.2(4)
C29 C34 H34 119.9
C33 C34 H34 119.9
C33 C35 C36 112.9(4)
C33 C35 H35A 109.0
C36 C35 H35A 109.0
C33 C35 H35B 109.0
C36 C35 H35B 109.0
H35A C35 H35B 107.8
C37 C36 C35 108.6(3)
C37 C36 C41 116.0(4)
C35 C36 C41 114.3(4)
C37 C36 H36 105.7
C35 C36 H36 105.7
C41 C36 H36 105.7
O6 C37 C38 104.8(4)
O6 C37 C36 110.7(4)
C38 C37 C36 112.4(4)
O6 C37 C53 107.5(4)
C38 C37 C53 109.7(5)
C36 C37 C53 111.4(5)
C37 C38 C39 113.0(4)
C37 C38 H38A 109.0
C39 C38 H38A 109.0
C37 C38 H38B 109.0
C39 C38 H38B 109.0
H38A C38 H38B 107.8
C40 C39 C38 109.9(4)
C40 C39 H39A 109.7
C38 C39 H39A 109.7
C40 C39 H39B 109.7
C38 C39 H39B 109.7
H39A C39 H39B 108.2
C39 C40 C45 115.0(4)
C39 C40 C41 110.2(3)
C45 C40 C41 116.4(4)
C39 C40 H40 104.6
C45 C40 H40 104.6
C41 C40 H40 104.6
C42 C41 C54 108.8(4)
C42 C41 C36 108.5(3)
C54 C41 C36 111.0(3)
C42 C41 C40 107.3(3)
C54 C41 C40 114.5(3)
C36 C41 C40 106.6(3)
C43 C42 C41 113.9(4)
C43 C42 H42A 108.8
C41 C42 H42A 108.8
C43 C42 H42B 108.8
C41 C42 H42B 108.8
H42A C42 H42B 107.7
C44 C43 C42 110.2(5)
C44 C43 H43A 109.6
C42 C43 H43A 109.6
C44 C43 H43B 109.6
C42 C43 H43B 109.6
H43A C43 H43B 108.1
C43 C44 C45 115.0(4)
C43 C44 H44A 108.5
C45 C44 H44A 108.5
C43 C44 H44B 108.5
C45 C44 H44B 108.5
H44A C44 H44B 107.5
C44 C45 C55 111.7(6)
C44 C45 C56 106.4(4)
C55 C45 C56 107.4(5)
C44 C45 C40 109.5(4)
C55 C45 C40 113.3(4)
C56 C45 C40 108.2(4)
O5 C46 O4 123.0(5)
O5 C46 C47 125.2(4)
O4 C46 C47 111.8(4)
C52 C47 C48 120.0(5)
C52 C47 C46 123.8(4)
C48 C47 C46 116.2(5)
C49 C48 C47 119.1(6)
C49 C48 H48 120.5
C47 C48 H48 120.5
C50 C49 C48 120.3(5)
C50 C49 H49 119.8
C48 C49 H49 119.8
C49 C50 C51 121.9(5)
C49 C50 Br2 119.2(4)
C51 C50 Br2 118.9(5)
C50 C51 C52 117.9(6)
C50 C51 H51 121.1
C52 C51 H51 121.1
C47 C52 C51 120.7(4)
C47 C52 H52 119.6
C51 C52 H52 119.6
C37 C53 H53A 109.5
C37 C53 H53B 109.5
H53A C53 H53B 109.5
C37 C53 H53C 109.5
H53A C53 H53C 109.5
H53B C53 H53C 109.5
C41 C54 H54A 109.5
C41 C54 H54B 109.5
H54A C54 H54B 109.5
C41 C54 H54C 109.5
H54A C54 H54C 109.5
H54B C54 H54C 109.5
C45 C55 H55A 109.5
C45 C55 H55B 109.5
H55A C55 H55B 109.5
C45 C55 H55C 109.5
H55A C55 H55C 109.5
H55B C55 H55C 109.5
C45 C56 H56A 109.5
C45 C56 H56B 109.5
H56A C56 H56B 109.5
C45 C56 H56C 109.5
H56A C56 H56C 109.5
H56B C56 H56C 109.5
C18 O1 C1 116.0(4)
C4 O3 C9 115.5(4)
C2 C1 C6 120.4(5)
C2 C1 O1 121.8(4)
C6 C1 O1 117.7(4)
C1 C2 C3 120.0(4)
C1 C2 H2 120.0
C3 C2 H2 120.0
C2 C3 C4 119.8(5)
C2 C3 H3 120.1
C4 C3 H3 120.1
O3 C4 C5 122.8(4)
O3 C4 C3 116.9(4)
C5 C4 C3 120.2(4)
C4 C5 C6 118.8(4)
C4 C5 C7 121.0(4)
C6 C5 C7 120.2(4)
C5 C6 C1 120.7(4)
C5 C6 H6 119.7
C1 C6 H6 119.7
C5 C7 C8 113.1(4)
C5 C7 H7A 109.0
C8 C7 H7A 108.9
C5 C7 H7B 108.9
C8 C7 H7B 108.9
H7A C7 H7B 107.8
C9 C8 C7 109.2(3)
C9 C8 C13 115.5(4)
C7 C8 C13 114.2(4)
C9 C8 H8 105.7
C7 C8 H8 105.7
C13 C8 H8 105.7
O3 C9 C10 104.5(4)
O3 C9 C8 110.3(4)
C10 C9 C8 112.1(4)
O3 C9 C25 107.8(4)
C10 C9 C25 110.5(5)
C8 C9 C25 111.4(5)
C11 C10 C9 115.1(5)
C11 C10 H10A 108.5
C9 C10 H10A 108.5
C11 C10 H10B 108.5
C9 C10 H10B 108.5
H10A C10 H10B 107.5
C10 C11 C12 110.3(4)
C10 C11 H11A 109.6
C12 C11 H11A 109.6
C10 C11 H11B 109.6
C12 C11 H11B 109.6
H11A C11 H11B 108.1
C11 C12 C13 110.6(3)
C11 C12 C17 114.8(4)
C13 C12 C17 116.9(4)
C11 C12 H12 104.3
C13 C12 H12 104.3
C17 C12 H12 104.3
C26 C13 C14 108.5(4)
C26 C13 C12 114.3(3)
C14 C13 C12 108.5(3)
C26 C13 C8 111.0(3)
C14 C13 C8 108.1(3)
C12 C13 C8 106.2(3)
C15 C14 C13 112.6(4)
C15 C14 H14A 109.1
C13 C14 H14A 109.1
C15 C14 H14B 109.1
C13 C14 H14B 109.1
H14A C14 H14B 107.8
C16 C15 C14 110.7(5)
C16 C15 H15A 109.5
C14 C15 H15A 109.5
C16 C15 H15B 109.5
C14 C15 H15B 109.5
H15A C15 H15B 108.1
C15 C16 C17 114.5(4)
C15 C16 H16A 108.6
C17 C16 H16A 108.6
C15 C16 H16B 108.6
C17 C16 H16B 108.6
H16A C16 H16B 107.6
C16 C17 C28 108.2(4)
C16 C17 C27 110.2(5)
C28 C17 C27 106.7(4)
C16 C17 C12 109.5(4)
C28 C17 C12 108.8(5)
C27 C17 C12 113.2(4)
O2 C18 O1 123.2(6)
O2 C18 C19 123.0(5)
O1 C18 C19 113.7(5)
C20 C19 C24 119.7(6)
C20 C19 C18 122.3(5)
C24 C19 C18 118.0(6)
C19 C20 C21 121.4(5)
C19 C20 H20 119.3
C21 C20 H20 119.3
C22 C21 C20 117.3(6)
C22 C21 H21 121.4
C20 C21 H21 121.4
C23 C22 C21 119.8(6)
C23 C22 Br4 119.6(4)
C21 C22 Br4 120.6(5)
C22 C23 C24 122.9(5)
C22 C23 H23 118.5
C24 C23 H23 118.5
C19 C24 C23 118.7(7)
C19 C24 H24 120.6
C23 C24 H24 120.6
C9 C25 H25A 109.5
C9 C25 H25B 109.5
H25A C25 H25B 109.5
C9 C25 H25C 109.5
H25A C25 H25C 109.5
H25B C25 H25C 109.5
C13 C26 H26A 109.5
C13 C26 H26B 109.5
H26A C26 H26B 109.5
C13 C26 H26C 109.5
H26A C26 H26C 109.5
H26B C26 H26C 109.5
C17 C27 H27A 109.5
C17 C27 H27B 109.5
H27A C27 H27B 109.5
C17 C27 H27C 109.5
H27A C27 H27C 109.5
H27B C27 H27C 109.5
C17 C28 H28A 109.5
C17 C28 H28B 109.5
H28A C28 H28B 109.5
C17 C28 H28C 109.5
H28A C28 H28C 109.5
H28B C28 H28C 109.5

loop_
_geom_bond_atom_site_label_1
_geom_bond_atom_site_label_2
_geom_bond_distance
Br2 C50 1.901(5)
O4 C46 1.356(5)
O4 C29 1.409(5)
O5 C46 1.188(7)
O6 C32 1.363(5)
O6 C37 1.464(6)
C29 C34 1.378(6)
C29 C30 1.380(7)
C30 C31 1.364(7)
C30 H30 0.9300
C31 C32 1.398(6)
C31 H31 0.9300
C32 C33 1.380(6)
C33 C34 1.397(6)
C33 C35 1.515(5)
C34 H34 0.9300
C35 C36 1.545(6)
C35 H35A 0.9700
C35 H35B 0.9700
C36 C37 1.528(7)
C36 C41 1.562(5)
C36 H36 0.9800
C37 C38 1.519(7)
C37 C53 1.539(7)
C38 C39 1.519(8)
C38 H38A 0.9700
C38 H38B 0.9700
C39 C40 1.516(6)
C39 H39A 0.9700
C39 H39B 0.9700
C40 C45 1.559(6)
C40 C41 1.563(5)
C40 H40 0.9800
C41 C42 1.533(6)
C41 C54 1.538(5)
C42 C43 1.522(7)
C42 H42A 0.9700
C42 H42B 0.9700
C43 C44 1.514(8)
C43 H43A 0.9700
C43 H43B 0.9700
C44 C45 1.519(9)
C44 H44A 0.9700
C44 H44B 0.9700
C45 C55 1.532(8)
C45 C56 1.540(8)
C46 C47 1.478(7)
C47 C52 1.358(7)
C47 C48 1.391(6)
C48 C49 1.381(9)
C48 H48 0.9300
C49 C50 1.337(10)
C49 H49 0.9300
C50 C51 1.381(7)
C51 C52 1.393(7)
C51 H51 0.9300
C52 H52 0.9300
C53 H53A 0.9600
C53 H53B 0.9600
C53 H53C 0.9600
C54 H54A 0.9600
C54 H54B 0.9600
C54 H54C 0.9600
C55 H55A 0.9600
C55 H55B 0.9600
C55 H55C 0.9600
C56 H56A 0.9600
C56 H56B 0.9600
C56 H56C 0.9600
Br4 C22 1.884(6)
O1 C18 1.329(6)
O1 C1 1.408(6)
O2 C18 1.182(7)
O3 C4 1.367(6)
O3 C9 1.461(6)
C1 C2 1.358(8)
C1 C6 1.392(6)
C2 C3 1.382(8)
C2 H2 0.9300
C3 C4 1.401(6)
C3 H3 0.9300
C4 C5 1.382(6)
C5 C6 1.381(7)
C5 C7 1.525(5)
C6 H6 0.9300
C7 C8 1.542(6)
C7 H7A 0.9700
C7 H7B 0.9700
C8 C9 1.538(6)
C8 C13 1.574(5)
C8 H8 0.9800
C9 C10 1.515(8)
C9 C25 1.537(8)
C10 C11 1.505(9)
C10 H10A 0.9700
C10 H10B 0.9700
C11 C12 1.513(7)
C11 H11A 0.9700
C11 H11B 0.9700
C12 C13 1.555(6)
C12 C17 1.558(6)
C12 H12 0.9800
C13 C26 1.536(5)
C13 C14 1.543(6)
C14 C15 1.521(6)
C14 H14A 0.9700
C14 H14B 0.9700
C15 C16 1.510(8)
C15 H15A 0.9700
C15 H15B 0.9700
C16 C17 1.524(8)
C16 H16A 0.9700
C16 H16B 0.9700
C17 C28 1.543(8)
C17 C27 1.553(7)
C18 C19 1.478(8)
C19 C20 1.368(9)
C19 C24 1.371(7)
C20 C21 1.417(9)
C20 H20 0.9300
C21 C22 1.393(8)
C21 H21 0.9300
C22 C23 1.345(10)
C23 C24 1.379(10)
C23 H23 0.9300
C24 H24 0.9300
C25 H25A 0.9600
C25 H25B 0.9600
C25 H25C 0.9600
C26 H26A 0.9600
C26 H26B 0.9600
C26 H26C 0.9600
C27 H27A 0.9600
C27 H27B 0.9600
C27 H27C 0.9600
C28 H28A 0.9600
C28 H28B 0.9600
C28 H28C 0.9600

loop_
_geom_torsion_atom_site_label_1
_geom_torsion_atom_site_label_2
_geom_torsion_atom_site_label_3
_geom_torsion_atom_site_label_4
_geom_torsion
C46 O4 C29 C34 -118.8(4)
C46 O4 C29 C30 65.5(5)
C34 C29 C30 C31 0.7(7)
O4 C29 C30 C31 176.3(4)
C29 C30 C31 C32 0.0(8)
C37 O6 C32 C33 23.9(6)
C37 O6 C32 C31 -159.2(4)
C30 C31 C32 O6 -178.4(5)
C30 C31 C32 C33 -1.5(8)
O6 C32 C33 C34 178.8(4)
C31 C32 C33 C34 2.1(7)
O6 C32 C33 C35 -2.4(7)
C31 C32 C33 C35 -179.1(4)
C30 C29 C34 C33 -0.1(6)
O4 C29 C34 C33 -175.8(3)
C32 C33 C34 C29 -1.3(6)
C35 C33 C34 C29 179.9(4)
C32 C33 C35 C36 11.0(6)
C34 C33 C35 C36 -170.2(4)
C33 C35 C36 C37 -38.3(5)
C33 C35 C36 C41 93.0(4)
C32 O6 C37 C38 -174.8(4)
C32 O6 C37 C36 -53.4(5)
C32 O6 C37 C53 68.5(6)
C35 C36 C37 O6 59.6(5)
C41 C36 C37 O6 -70.7(4)
C35 C36 C37 C38 176.5(4)
C41 C36 C37 C38 46.1(6)
C35 C36 C37 C53 -59.9(5)
C41 C36 C37 C53 169.7(4)
O6 C37 C38 C39 73.1(5)
C36 C37 C38 C39 -47.2(6)
C53 C37 C38 C39 -171.7(5)
C37 C38 C39 C40 57.1(6)
C38 C39 C40 C45 161.7(4)
C38 C39 C40 C41 -64.3(5)
C37 C36 C41 C42 -166.7(3)
C35 C36 C41 C42 65.7(4)
C37 C36 C41 C54 73.9(5)
C35 C36 C41 C54 -53.7(5)
C37 C36 C41 C40 -51.4(4)
C35 C36 C41 C40 -179.0(3)
C39 C40 C41 C42 175.7(4)
C45 C40 C41 C42 -51.0(5)
C39 C40 C41 C54 -63.4(5)
C45 C40 C41 C54 69.8(5)
C39 C40 C41 C36 59.7(5)
C45 C40 C41 C36 -167.1(4)
C54 C41 C42 C43 -69.5(5)
C36 C41 C42 C43 169.7(4)
C40 C41 C42 C43 54.9(5)
C41 C42 C43 C44 -58.1(7)
C42 C43 C44 C45 55.1(8)
C43 C44 C45 C55 76.4(7)
C43 C44 C45 C56 -166.6(6)
C43 C44 C45 C40 -49.9(7)
C39 C40 C45 C44 179.9(4)
C41 C40 C45 C44 48.9(5)
C39 C40 C45 C55 54.6(6)
C41 C40 C45 C55 -76.5(6)
C39 C40 C45 C56 -64.5(5)
C41 C40 C45 C56 164.5(4)
C29 O4 C46 O5 3.8(7)
C29 O4 C46 C47 -177.7(4)
O5 C46 C47 C52 176.7(6)
O4 C46 C47 C52 -1.8(7)
O5 C46 C47 C48 -1.4(8)
O4 C46 C47 C48 -179.9(5)
C52 C47 C48 C49 3.6(10)
C46 C47 C48 C49 -178.2(6)
C47 C48 C49 C50 -3.7(11)
C48 C49 C50 C51 1.2(11)
C48 C49 C50 Br2 -178.4(6)
C49 C50 C51 C52 1.3(8)
Br2 C50 C51 C52 -179.0(4)
C48 C47 C52 C51 -1.1(8)
C46 C47 C52 C51 -179.2(5)
C50 C51 C52 C47 -1.4(7)
C18 O1 C1 C2 67.2(6)
C18 O1 C1 C6 -116.2(5)
C6 C1 C2 C3 1.6(8)
O1 C1 C2 C3 178.2(5)
C1 C2 C3 C4 -0.6(9)
C9 O3 C4 C5 23.1(6)
C9 O3 C4 C3 -157.0(5)
C2 C3 C4 O3 179.9(5)
C2 C3 C4 C5 -0.2(8)
O3 C4 C5 C6 179.8(4)
C3 C4 C5 C6 -0.1(7)
O3 C4 C5 C7 0.8(7)
C3 C4 C5 C7 -179.1(5)
C4 C5 C6 C1 1.2(7)
C7 C5 C6 C1 -179.8(4)
C2 C1 C6 C5 -1.9(7)
O1 C1 C6 C5 -178.6(4)
C4 C5 C7 C8 7.4(6)
C6 C5 C7 C8 -171.6(4)
C5 C7 C8 C9 -36.2(5)
C5 C7 C8 C13 94.8(5)
C4 O3 C9 C10 -174.2(4)
C4 O3 C9 C8 -53.6(5)
C4 O3 C9 C25 68.2(6)
C7 C8 C9 O3 59.4(5)
C13 C8 C9 O3 -71.0(5)
C7 C8 C9 C10 175.3(4)
C13 C8 C9 C10 45.0(5)
C7 C8 C9 C25 -60.3(5)
C13 C8 C9 C25 169.4(4)
O3 C9 C10 C11 74.7(5)
C8 C9 C10 C11 -44.7(6)
C25 C9 C10 C11 -169.6(5)
C9 C10 C11 C12 54.2(6)
C10 C11 C12 C13 -63.1(5)
C10 C11 C12 C17 161.9(4)
C11 C12 C13 C26 -62.0(5)
C17 C12 C13 C26 72.0(5)
C11 C12 C13 C14 176.8(4)
C17 C12 C13 C14 -49.3(5)
C11 C12 C13 C8 60.8(4)
C17 C12 C13 C8 -165.2(3)
C9 C8 C13 C26 72.2(5)
C7 C8 C13 C26 -55.6(5)
C9 C8 C13 C14 -168.8(3)
C7 C8 C13 C14 63.3(4)
C9 C8 C13 C12 -52.5(4)
C7 C8 C13 C12 179.6(3)
C26 C13 C14 C15 -70.9(5)
C12 C13 C14 C15 53.8(5)
C8 C13 C14 C15 168.6(4)
C13 C14 C15 C16 -58.8(6)
C14 C15 C16 C17 56.9(7)
C15 C16 C17 C28 -168.3(5)
C15 C16 C17 C27 75.4(6)
C15 C16 C17 C12 -49.8(6)
C11 C12 C17 C16 179.2(4)
C13 C12 C17 C16 47.1(5)
C11 C12 C17 C28 -62.7(5)
C13 C12 C17 C28 165.2(4)
C11 C12 C17 C27 55.8(6)
C13 C12 C17 C27 -76.3(6)
C1 O1 C18 O2 -4.0(9)
C1 O1 C18 C19 172.7(4)
O2 C18 C19 C20 179.5(7)
O1 C18 C19 C20 2.7(8)
O2 C18 C19 C24 0.3(10)
O1 C18 C19 C24 -176.5(5)
C24 C19 C20 C21 3.2(9)
C18 C19 C20 C21 -176.0(6)
C19 C20 C21 C22 0.7(9)
C20 C21 C22 C23 -3.9(9)
C20 C21 C22 Br4 176.0(4)
C21 C22 C23 C24 3.2(10)
Br4 C22 C23 C24 -176.6(5)
C20 C19 C24 C23 -3.9(9)
C18 C19 C24 C23 175.3(6)
C22 C23 C24 C19 0.7(10)
